data_7229271
loop_
_publ_author_name
'Meng, Xiangmin'
'Cui, Liansheng'
'Wang, Xingping'
'Zhang, Xiaoyin'
'Zhang, Xia'
'Bi, Shuang-Yu'

_publ_section_title
;
 Syntheses, structural diversity, magnetic properties and dyes absorption
 of various Co(II) MOFs based on a semi-flexible
 4-(3,5-dicarboxylatobenzyloxy)benzoic acid&#x2020;
;
_journal_name_full CrystEngComm
_journal_paper_doi 10.1039/C7CE01229B
_journal_year 2017
_chemical_formula_moiety 'C62 H44 Co2 N12 O14, C5 H9 N O, 0.5(C10 H22 N2 O4)'
_chemical_formula_sum 'C72 H64 Co2 N14 O17'
_chemical_formula_weight 1515.23
_space_group_crystal_system triclinic
_space_group_IT_number 2
_space_group_name_Hall '-P 1'
_space_group_name_H-M_alt 'P -1'
_symmetry_space_group_name_Hall '-P 1'
_symmetry_space_group_name_H-M 'P -1'
_atom_sites_solution_hydrogens mixed
_atom_sites_solution_primary dual
_audit_creation_date 2017-03-27
_audit_creation_method
;
Olex2 1.2-alpha
(compiled 2017.03.22 svn.r3403 for OlexSys, GUI svn.r5332)
;
_audit_update_record
;
2017-07-02 deposited with the CCDC.
2017-10-04 downloaded from the CCDC.
;
_cell_angle_alpha 90.290(2)
_cell_angle_beta 104.858(2)
_cell_angle_gamma 108.809(2)
_cell_formula_units_Z 1
_cell_length_a 9.8268(9)
_cell_length_b 13.2214(12)
_cell_length_c 14.1027(13)
_cell_measurement_reflns_used 5398
_cell_measurement_temperature 205
_cell_measurement_theta_max 27.474
_cell_measurement_theta_min 2.276
_cell_volume 1668.7(3)
_computing_cell_refinement 'SAINT v7.68A (Bruker, 2009)'
_computing_data_reduction 'SAINT v7.68A (Bruker, 2009)'
_computing_molecular_graphics 'Olex2 (Dolomanov et al., 2009)'
_computing_publication_material 'Olex2 (Dolomanov et al., 2009)'
_computing_structure_refinement 'ShelXL (Sheldrick, 2015)'
_computing_structure_solution 'ShelXT (Sheldrick, 2015)'
_diffrn_ambient_temperature 205
_diffrn_measured_fraction_theta_full 0.984
_diffrn_measured_fraction_theta_max 0.983
_diffrn_measurement_device_type 'Bruker APEX-II CCD'
_diffrn_measurement_method '\f and \w scans'
_diffrn_radiation_monochromator graphite
_diffrn_radiation_type MoK\a
_diffrn_radiation_wavelength 0.71073
_diffrn_reflns_av_R_equivalents 0.0257
_diffrn_reflns_av_unetI/netI 0.0399
_diffrn_reflns_Laue_measured_fraction_full 0.984
_diffrn_reflns_Laue_measured_fraction_max 0.983
_diffrn_reflns_limit_h_max 11
_diffrn_reflns_limit_h_min -10
_diffrn_reflns_limit_k_max 16
_diffrn_reflns_limit_k_min -16
_diffrn_reflns_limit_l_max 14
_diffrn_reflns_limit_l_min -17
_diffrn_reflns_number 12740
_diffrn_reflns_point_group_measured_fraction_full 0.984
_diffrn_reflns_point_group_measured_fraction_max 0.983
_diffrn_reflns_theta_full 25.242
_diffrn_reflns_theta_max 25.679
_diffrn_reflns_theta_min 1.635
_diffrn_standards_number 0
_exptl_absorpt_coefficient_mu 0.582
_exptl_absorpt_correction_T_max 0.7456
_exptl_absorpt_correction_T_min 0.6724
_exptl_absorpt_correction_type multi-scan
_exptl_absorpt_process_details
'SADABS-2008/1 (Bruker,2008) was used for absorption correction. wR2(int) was 0.0605 before and 0.0427 after correction. The Ratio of minimum to maximum transmission is 0.9018. The \l/2 correction factor is 0.0015.'
_exptl_crystal_colour violet
_exptl_crystal_colour_primary violet
_exptl_crystal_density_diffrn 1.508
_exptl_crystal_description block
_exptl_crystal_F_000 784
_exptl_crystal_size_max 0.19
_exptl_crystal_size_mid 0.12
_exptl_crystal_size_min 0.11
_refine_diff_density_max 0.295
_refine_diff_density_min -0.589
_refine_diff_density_rms 0.084
_refine_ls_extinction_method none
_refine_ls_goodness_of_fit_ref 1.004
_refine_ls_hydrogen_treatment mixed
_refine_ls_matrix_type full
_refine_ls_number_parameters 541
_refine_ls_number_reflns 6215
_refine_ls_number_restraints 80
_refine_ls_restrained_S_all 1.017
_refine_ls_R_factor_all 0.0447
_refine_ls_R_factor_gt 0.0386
_refine_ls_shift/su_max 0.001
_refine_ls_shift/su_mean 0.000
_refine_ls_structure_factor_coef Fsqd
_refine_ls_weighting_details 'w=1/[\s^2^(Fo^2^)+(0.0760P)^2^+0.7970P] where P=(Fo^2^+2Fc^2^)/3'
_refine_ls_weighting_scheme calc
_refine_ls_wR_factor_gt 0.1138
_refine_ls_wR_factor_ref 0.1193
_reflns_Friedel_coverage 0.000
_reflns_number_gt 5436
_reflns_number_total 6215
_reflns_threshold_expression 'I > 2\s(I)'
_cod_data_source_file c7ce01229b2.cif
_cod_data_source_block mo_20170325-1_0m
_cod_database_code 7229271
_shelx_shelxl_version_number 2014/7
_shelx_space_group_comment
;
The symmetry employed for this shelxl refinement is uniquely defined
by the following loop, which should always be used as a source of
symmetry information in preference to the above space-group names.
They are only intended as comments.
;
_olex2_refinement_description
;
1. Fixed Uiso
 At 1.2 times of:
  All C(H) groups, All C(H,H) groups
 At 1.5 times of:
  All C(H,H,H) groups, All O(H,H) groups
2. Restrained distances
 O6-H6
 0.85 with sigma of 0.02
 O8-C31 \\sim O7-C31
 with sigma of 0.02
3. Uiso/Uaniso restraints and constraints
Uanis(N37) \\sim Ueq, Uanis(C38) \\sim Ueq, Uanis(C39) \\sim Ueq, Uanis(C40)
\\sim Ueq, Uanis(C39) \\sim Ueq, Uanis(C01D) \\sim Ueq, Uanis(O41) \\sim Ueq:
with sigma of 0.005 and sigma for terminal atoms of 0.01
Uanis(C32) \\sim Ueq, Uanis(C33) \\sim Ueq, Uanis(C34) \\sim Ueq: with sigma of
0.005 and sigma for terminal atoms of 0.01
Uanis(C9) \\sim Ueq: with sigma of 0.005 and sigma for terminal atoms of 0.01
Uanis(O7) \\sim Ueq, Uanis(O8) \\sim Ueq: with sigma of 0.1 and sigma for
terminal atoms of 0.2
Uanis(O8) \\sim Ueq, Uanis(O7) \\sim Ueq: with sigma of 0.005 and sigma for
terminal atoms of 0.01
Uanis(O11) \\sim Ueq: with sigma of 0.005 and sigma for terminal atoms of 0.01
4. Others
 Fixed Sof: O7(0.5) C39(0.5) H39A(0.5) H39B(0.5) C38(0.5) H38A(0.5) H38B(0.5)
 N37(0.5) C01D(0.5) C40(0.5) H40A(0.5) H40B(0.5) C9(0.5) H9A(0.5) H9B(0.5)
 H9C(0.5) O41(0.5) O11(0.5) H11A(0.5) H11B(0.5) C36(0.5) H36A(0.5) H36B(0.5)
 H36C(0.5) N0AA(0.5) C32(0.5) C33(0.5) H33A(0.5) H33B(0.5) C34(0.5) H34A(0.5)
 H34B(0.5) C35(0.5) H35A(0.5) H35B(0.5) O10(0.5) O8(0.5)
5.a Free rotating group:
 O11(H11A,H11B)
5.b Secondary CH2 refined with riding coordinates:
 C24(H24A,H24B), C39(H39A,H39B), C38(H38A,H38B), C40(H40A,H40B), C33(H33A,
 H33B), C34(H34A,H34B), C35(H35A,H35B)
5.c Aromatic/amide H refined with riding coordinates:
 C20(H20), C2(H2), C0AA(H0AA), C26(H26), C22(H22), C5(H5), C1(H1), C11(H11),
 C15(H15), C18(H18), C7(H7), C12(H12), C10(H10), C27(H27), C3(H3), C29(H29),
 C13(H13), C14(H14), C30(H30)
5.d Fitted pentagon refined as free rotating group:
 C39(C38,N37,C01D,C40), N0AA(C32,C33,C34,C35)
5.e Idealised Me refined as rotating group:
 C9(H9A,H9B,H9C), C36(H36A,H36B,H36C)
;
_olex2_submission_special_instructions 'No special instructions were received'

loop_
_space_group_symop_operation_xyz
'x, y, z'
'-x, -y, -z'

loop_
_atom_site_label
_atom_site_type_symbol
_atom_site_fract_x
_atom_site_fract_y
_atom_site_fract_z
_atom_site_U_iso_or_equiv
_atom_site_adp_type
_atom_site_occupancy
_atom_site_site_symmetry_order
_atom_site_calc_flag
_atom_site_refinement_flags_posn
_atom_site_refinement_flags_adp
_atom_site_refinement_flags_occupancy
_atom_site_disorder_assembly
_atom_site_disorder_group
Co1 Co 0.52664(3) 0.27659(2) 0.69613(2) 0.01564(11) Uani 1 1 d . . . . .
O1 O 0.32580(17) 0.25724(13) 0.59282(12) 0.0242(4) Uani 1 1 d . . . . .
O3 O -0.2547(2) 0.30575(14) 0.68781(13) 0.0302(4) Uani 1 1 d . . . . .
O2 O 0.26531(19) 0.27034(14) 0.73086(12) 0.0296(4) Uani 1 1 d . . . . .
N6 N 0.4023(2) 0.72420(14) 1.14930(13) 0.0189(4) Uani 1 1 d . . . . .
O5 O 0.0215(2) 0.31825(13) 0.27915(12) 0.0319(4) Uani 1 1 d . . . . .
N2 N 0.5233(2) 0.59747(14) 0.72612(13) 0.0188(4) Uani 1 1 d . . . . .
O4 O -0.39538(18) 0.28343(14) 0.53487(13) 0.0308(4) Uani 1 1 d . . . . .
O6 O 0.1627(2) 0.27963(16) -0.12260(14) 0.0423(5) Uani 1 1 d D . . . .
N1 N 0.5533(2) 0.44221(14) 0.70031(13) 0.0187(4) Uani 1 1 d . . . . .
N4 N 0.4747(2) 1.10769(14) 0.68084(14) 0.0232(4) Uani 1 1 d . . . . .
N5 N 0.3832(2) 0.74131(14) 0.99160(13) 0.0204(4) Uani 1 1 d . . . . .
N3 N 0.4357(2) 0.93735(15) 0.70616(14) 0.0259(4) Uani 1 1 d . . . . .
C21 C -0.1352(2) 0.31734(16) 0.55998(16) 0.0183(4) Uani 1 1 d . . . . .
C20 C -0.1333(2) 0.35177(17) 0.46689(16) 0.0199(5) Uani 1 1 d . . . . .
H20 H -0.2154 0.3681 0.4282 0.024 Uiso 1 1 calc R . . . .
C16 C 0.2403(2) 0.27378(17) 0.63957(17) 0.0208(5) Uani 1 1 d . . . . .
C17 C 0.1076(2) 0.30097(17) 0.58102(16) 0.0194(4) Uani 1 1 d . . . . .
C2 C 0.5849(3) 0.50457(18) 0.62566(17) 0.0232(5) Uani 1 1 d . . . . .
H2 H 0.6146 0.4837 0.5725 0.028 Uiso 1 1 calc R . . . .
C4 C 0.4875(3) 0.67972(16) 0.76939(16) 0.0189(4) Uani 1 1 d . . . . .
C0AA C 0.4590(3) 0.67094(17) 0.86122(16) 0.0204(5) Uani 1 1 d . . . . .
H0AA H 0.4674 0.6124 0.8970 0.024 Uiso 1 1 calc R . . . .
C8 C 0.4181(3) 0.75001(17) 0.89870(16) 0.0212(5) Uani 1 1 d . . . . .
C26 C 0.0921(3) 0.43706(19) 0.15492(18) 0.0280(5) Uani 1 1 d . . . . .
H26 H 0.0778 0.4953 0.1845 0.034 Uiso 1 1 calc R . . . .
C22 C -0.0130(2) 0.29448(17) 0.61801(16) 0.0193(4) Uani 1 1 d . . . . .
H22 H -0.0119 0.2747 0.6821 0.023 Uiso 1 1 calc R . . . .
C6 C 0.4383(3) 0.84523(17) 0.75809(16) 0.0232(5) Uani 1 1 d . . . . .
C5 C 0.4777(3) 0.76673(17) 0.71741(16) 0.0225(5) Uani 1 1 d . . . . .
H5 H 0.4973 0.7725 0.6555 0.027 Uiso 1 1 calc R . . . .
C19 C -0.0112(3) 0.36212(17) 0.43083(16) 0.0210(5) Uani 1 1 d . . . . .
C1 C 0.5170(3) 0.49995(17) 0.75885(16) 0.0218(5) Uani 1 1 d . . . . .
H1 H 0.4900 0.4769 0.8164 0.026 Uiso 1 1 calc R . . . .
C28 C 0.1543(3) 0.3600(2) 0.02240(18) 0.0290(5) Uani 1 1 d . . . . .
C11 C 0.2692(3) 0.74059(19) 1.10558(17) 0.0251(5) Uani 1 1 d . . . . .
H11 H 0.1982 0.7435 1.1383 0.030 Uiso 1 1 calc R . . . .
C15 C 0.4802(3) 1.03937(17) 0.74789(16) 0.0212(5) Uani 1 1 d . . . . .
H15 H 0.5111 1.0588 0.8162 0.025 Uiso 1 1 calc R . . . .
C23 C -0.2712(3) 0.30128(17) 0.59627(17) 0.0220(5) Uani 1 1 d . . . . .
C18 C 0.1071(3) 0.33438(18) 0.48791(17) 0.0220(5) Uani 1 1 d . . . . .
H18 H 0.1885 0.3384 0.4629 0.026 Uiso 1 1 calc R . . . .
C7 C 0.4060(3) 0.83789(17) 0.84788(16) 0.0235(5) Uani 1 1 d . . . . .
H7 H 0.3766 0.8906 0.8739 0.028 Uiso 1 1 calc R . . . .
C25 C 0.0687(3) 0.34025(19) 0.19602(16) 0.0253(5) Uani 1 1 d . . . . .
C12 C 0.2563(3) 0.7518(2) 1.00925(17) 0.0291(5) Uani 1 1 d . . . . .
H12 H 0.1768 0.7643 0.9632 0.035 Uiso 1 1 calc R . . . .
C10 C 0.4672(3) 0.72511(17) 1.07848(16) 0.0215(5) Uani 1 1 d . . . . .
H10 H 0.5603 0.7157 1.0871 0.026 Uiso 1 1 calc R . . . .
C27 C 0.1373(3) 0.4459(2) 0.06878(19) 0.0336(6) Uani 1 1 d . . . . .
H27 H 0.1569 0.5120 0.0413 0.040 Uiso 1 1 calc R . . . .
C3 C 0.5672(3) 0.60004(18) 0.63996(17) 0.0272(5) Uani 1 1 d . . . . .
H3 H 0.5816 0.6568 0.5997 0.033 Uiso 1 1 calc R . . . .
C29 C 0.1310(3) 0.2638(2) 0.06552(19) 0.0334(6) Uani 1 1 d . . . . .
H29 H 0.1425 0.2048 0.0351 0.040 Uiso 1 1 calc R . . . .
C24 C -0.0038(3) 0.4004(2) 0.33139(17) 0.0271(5) Uani 1 1 d . . . . .
H24A H -0.0977 0.4106 0.2965 0.033 Uiso 1 1 calc R . . . .
H24B H 0.0781 0.4686 0.3384 0.033 Uiso 1 1 calc R . . . .
C13 C 0.4008(4) 0.9421(2) 0.60626(19) 0.0514(9) Uani 1 1 d . . . . .
H13 H 0.3669 0.8843 0.5573 0.062 Uiso 1 1 calc R . . . .
C31 C 0.1970(3) 0.3707(2) -0.0719(2) 0.0409(7) Uani 1 1 d D . . . .
C14 C 0.4253(4) 1.0468(2) 0.59256(19) 0.0449(8) Uani 1 1 d . . . . .
H14 H 0.4104 1.0740 0.5307 0.054 Uiso 1 1 calc R . . . .
C30 C 0.0911(3) 0.2546(2) 0.15256(19) 0.0338(6) Uani 1 1 d . . . . .
H30 H 0.0790 0.1903 0.1827 0.041 Uiso 1 1 calc R . . . .
O7 O 0.2232(8) 0.4592(5) -0.1124(5) 0.0524(16) Uani 0.5 1 d D U P A 1
C39 C 0.0630(7) 0.0228(6) 0.4082(3) 0.069(2) Uani 0.5 1 d . U P B 1
H39A H 0.1209 0.0915 0.4478 0.082 Uiso 0.5 1 calc R . P B 1
H39B H 0.0494 -0.0340 0.4528 0.082 Uiso 0.5 1 calc R . P B 1
C38 C 0.1396(5) 0.0024(6) 0.3414(4) 0.079(3) Uani 0.5 1 d G U P B 1
H38A H 0.1623 -0.0639 0.3544 0.095 Uiso 0.5 1 calc R . P B 1
H38B H 0.2338 0.0616 0.3493 0.095 Uiso 0.5 1 calc R . P B 1
N37 N 0.0459(6) -0.0073(4) 0.2443(3) 0.0491(16) Uani 0.5 1 d G U P B 1
C01D C -0.0886(5) 0.0070(5) 0.2510(4) 0.0470(16) Uani 0.5 1 d G U P B 1
C40 C -0.0780(5) 0.0256(5) 0.3523(4) 0.0553(19) Uani 0.5 1 d G U P B 1
H40A H -0.0870 0.0957 0.3653 0.066 Uiso 0.5 1 calc R . P B 1
H40B H -0.1586 -0.0299 0.3704 0.066 Uiso 0.5 1 calc R . P B 1
C9 C 0.0781(11) -0.0236(8) 0.1557(9) 0.062(3) Uani 0.5 1 d . U P B 1
H9A H 0.1667 0.0341 0.1517 0.093 Uiso 0.5 1 calc GR . P B 1
H9B H -0.0056 -0.0247 0.1008 0.093 Uiso 0.5 1 calc GR . P B 1
H9C H 0.0955 -0.0916 0.1529 0.093 Uiso 0.5 1 calc GR . P B 1
O41 O -0.1900(6) -0.0011(6) 0.1734(4) 0.0676(15) Uani 0.5 1 d . U P B 1
O11 O 0.6717(7) 0.9773(7) 0.9807(5) 0.099(2) Uani 0.5 1 d . U P . .
H11A H 0.7435 1.0060 0.9546 0.149 Uiso 0.5 1 d G . P . .
H11B H 0.7075 0.9618 1.0389 0.149 Uiso 0.5 1 d G . P . .
C36 C 0.1594(12) 0.0333(7) 0.8680(8) 0.079(3) Uani 0.5 1 d . . P C 2
H36A H 0.1454 0.0750 0.9193 0.119 Uiso 0.5 1 calc GR . P C 2
H36B H 0.2522 0.0722 0.8528 0.119 Uiso 0.5 1 calc GR . P C 2
H36C H 0.1634 -0.0351 0.8907 0.119 Uiso 0.5 1 calc GR . P C 2
N0AA N 0.0397(6) 0.0156(4) 0.7831(4) 0.0512(15) Uani 0.5 1 d . . P C 2
C32 C -0.1017(7) 0.0222(6) 0.7832(4) 0.072(3) Uani 0.5 1 d G U P C 2
C33 C -0.1921(6) 0.0028(6) 0.6842(5) 0.072(3) Uani 0.5 1 d G U P C 2
H33A H -0.2820 -0.0599 0.6773 0.087 Uiso 0.5 1 calc R . P C 2
H33B H -0.2229 0.0650 0.6652 0.087 Uiso 0.5 1 calc R . P C 2
C34 C -0.1066(8) -0.0158(7) 0.6229(3) 0.102(4) Uani 0.5 1 d G U P C 2
H34A H -0.1560 -0.0874 0.5870 0.123 Uiso 0.5 1 calc R . P C 2
H34B H -0.0969 0.0375 0.5749 0.123 Uiso 0.5 1 calc R . P C 2
C35 C 0.0366(6) -0.0079(6) 0.6840(5) 0.070(2) Uani 0.5 1 d G . P C 2
H35A H 0.0552 -0.0757 0.6771 0.083 Uiso 0.5 1 calc R . P C 2
H35B H 0.1143 0.0492 0.6650 0.083 Uiso 0.5 1 calc R . P C 2
O10 O -0.1264(11) 0.0382(7) 0.8619(7) 0.097(3) Uani 0.5 1 d . . P C 2
O8 O 0.2967(8) 0.4487(5) -0.0820(5) 0.0630(19) Uani 0.5 1 d D U P A 2
H6 H 0.188(6) 0.284(4) -0.178(2) 0.107(17) Uiso 1 1 d D . . . .

loop_
_atom_site_aniso_label
_atom_site_aniso_U_11
_atom_site_aniso_U_22
_atom_site_aniso_U_33
_atom_site_aniso_U_23
_atom_site_aniso_U_13
_atom_site_aniso_U_12
Co1 0.01810(17) 0.01540(16) 0.01626(17) 0.00290(11) 0.00487(12) 0.00923(11)
O1 0.0194(8) 0.0314(9) 0.0273(9) 0.0033(7) 0.0082(7) 0.0144(7)
O3 0.0347(10) 0.0409(10) 0.0279(9) 0.0085(7) 0.0216(8) 0.0197(8)
O2 0.0292(9) 0.0442(10) 0.0197(9) 0.0090(7) 0.0059(7) 0.0183(8)
N6 0.0244(10) 0.0175(9) 0.0183(9) 0.0028(7) 0.0074(8) 0.0105(7)
O5 0.0506(11) 0.0295(9) 0.0207(9) 0.0053(7) 0.0191(8) 0.0128(8)
N2 0.0298(10) 0.0146(8) 0.0172(9) 0.0035(7) 0.0109(8) 0.0107(7)
O4 0.0189(9) 0.0378(10) 0.0416(11) 0.0088(8) 0.0114(8) 0.0148(7)
O6 0.0594(13) 0.0468(11) 0.0265(10) 0.0039(9) 0.0232(10) 0.0166(10)
N1 0.0232(10) 0.0170(9) 0.0190(9) 0.0022(7) 0.0069(7) 0.0102(7)
N4 0.0319(11) 0.0178(9) 0.0206(10) 0.0017(7) 0.0035(8) 0.0121(8)
N5 0.0290(10) 0.0236(9) 0.0141(9) 0.0025(7) 0.0081(8) 0.0145(8)
N3 0.0463(13) 0.0172(9) 0.0184(10) 0.0040(7) 0.0082(9) 0.0169(9)
C21 0.0198(11) 0.0195(10) 0.0184(11) 0.0005(8) 0.0074(9) 0.0083(8)
C20 0.0191(11) 0.0247(11) 0.0190(11) 0.0027(8) 0.0050(9) 0.0115(9)
C16 0.0191(11) 0.0198(10) 0.0247(12) 0.0040(8) 0.0068(9) 0.0074(9)
C17 0.0174(11) 0.0239(11) 0.0197(11) 0.0019(8) 0.0070(9) 0.0092(9)
C2 0.0340(13) 0.0242(11) 0.0194(11) 0.0045(9) 0.0138(10) 0.0154(10)
C4 0.0279(12) 0.0137(10) 0.0175(11) 0.0009(8) 0.0076(9) 0.0093(8)
C0AA 0.0302(12) 0.0166(10) 0.0185(11) 0.0050(8) 0.0089(9) 0.0117(9)
C8 0.0295(12) 0.0229(11) 0.0151(11) 0.0032(8) 0.0087(9) 0.0117(9)
C26 0.0325(14) 0.0279(12) 0.0228(12) 0.0017(9) 0.0096(10) 0.0072(10)
C22 0.0225(11) 0.0233(11) 0.0160(11) 0.0034(8) 0.0083(9) 0.0105(9)
C6 0.0379(14) 0.0172(10) 0.0173(11) 0.0039(8) 0.0060(10) 0.0139(9)
C5 0.0374(14) 0.0187(10) 0.0162(11) 0.0043(8) 0.0117(10) 0.0122(9)
C19 0.0229(12) 0.0242(11) 0.0172(11) 0.0022(8) 0.0066(9) 0.0085(9)
C1 0.0341(13) 0.0181(10) 0.0185(11) 0.0066(8) 0.0122(9) 0.0119(9)
C28 0.0246(13) 0.0350(13) 0.0243(12) 0.0000(10) 0.0098(10) 0.0033(10)
C11 0.0227(12) 0.0373(13) 0.0197(11) 0.0003(9) 0.0071(9) 0.0150(10)
C15 0.0316(13) 0.0167(10) 0.0175(11) 0.0005(8) 0.0061(9) 0.0114(9)
C23 0.0254(12) 0.0192(10) 0.0294(13) 0.0059(9) 0.0138(10) 0.0130(9)
C18 0.0204(11) 0.0289(11) 0.0219(11) 0.0057(9) 0.0121(9) 0.0102(9)
C7 0.0390(14) 0.0205(11) 0.0189(11) 0.0023(8) 0.0106(10) 0.0183(10)
C25 0.0249(12) 0.0340(13) 0.0146(11) 0.0023(9) 0.0048(9) 0.0071(10)
C12 0.0277(13) 0.0466(15) 0.0191(12) 0.0030(10) 0.0048(10) 0.0218(11)
C10 0.0270(12) 0.0252(11) 0.0191(11) 0.0064(9) 0.0099(9) 0.0151(9)
C27 0.0407(15) 0.0301(13) 0.0267(13) 0.0045(10) 0.0157(11) 0.0024(11)
C3 0.0473(15) 0.0230(11) 0.0216(12) 0.0095(9) 0.0203(11) 0.0169(10)
C29 0.0416(15) 0.0380(14) 0.0242(13) 0.0005(10) 0.0121(11) 0.0155(12)
C24 0.0295(13) 0.0357(13) 0.0220(12) 0.0088(10) 0.0113(10) 0.0155(10)
C13 0.110(3) 0.0235(13) 0.0147(13) 0.0011(10) 0.0041(14) 0.0236(15)
C31 0.0421(17) 0.0433(16) 0.0356(15) 0.0020(12) 0.0237(13) 0.0017(13)
C14 0.087(2) 0.0241(13) 0.0170(13) 0.0029(10) 0.0010(13) 0.0203(14)
C30 0.0494(17) 0.0324(13) 0.0255(13) 0.0088(10) 0.0152(12) 0.0176(12)
O7 0.076(4) 0.043(3) 0.040(3) 0.011(2) 0.036(3) 0.005(3)
C39 0.063(4) 0.072(4) 0.065(4) 0.004(3) 0.013(3) 0.018(3)
C38 0.074(5) 0.072(4) 0.093(5) 0.009(4) 0.015(4) 0.034(4)
N37 0.044(3) 0.048(3) 0.056(3) 0.000(2) 0.017(3) 0.015(3)
C01D 0.041(3) 0.046(3) 0.061(4) 0.006(3) 0.021(3) 0.018(3)
C40 0.048(3) 0.060(3) 0.057(4) 0.007(3) 0.020(3) 0.013(3)
C9 0.051(5) 0.050(4) 0.091(7) -0.003(4) 0.021(5) 0.023(4)
O41 0.049(3) 0.097(4) 0.055(3) 0.003(3) 0.008(3) 0.026(3)
O11 0.067(4) 0.121(5) 0.073(4) 0.008(4) -0.004(3) 0.000(3)
C36 0.078(7) 0.055(5) 0.104(9) -0.013(5) 0.009(6) 0.033(4)
N0AA 0.054(4) 0.033(3) 0.069(5) 0.005(3) 0.017(4) 0.018(3)
C32 0.078(5) 0.059(4) 0.081(5) 0.009(4) 0.027(4) 0.021(3)
C33 0.061(4) 0.069(4) 0.080(4) 0.021(3) 0.019(3) 0.012(3)
C34 0.100(6) 0.096(5) 0.111(6) -0.008(4) 0.010(4) 0.048(4)
C35 0.071(6) 0.069(5) 0.063(6) 0.009(4) 0.030(5) 0.005(4)
O10 0.115(7) 0.095(5) 0.113(6) 0.001(4) 0.069(5) 0.050(5)
O8 0.084(5) 0.045(3) 0.062(4) 0.003(3) 0.055(4) -0.004(3)

loop_
_atom_type_symbol
_atom_type_description
_atom_type_scat_dispersion_real
_atom_type_scat_dispersion_imag
_atom_type_scat_source
C C 0.0033 0.0016 'International Tables Vol C Tables 4.2.6.8 and 6.1.1.4'
H H 0.0000 0.0000 'International Tables Vol C Tables 4.2.6.8 and 6.1.1.4'
Co Co 0.3494 0.9721 'International Tables Vol C Tables 4.2.6.8 and 6.1.1.4'
N N 0.0061 0.0033 'International Tables Vol C Tables 4.2.6.8 and 6.1.1.4'
O O 0.0106 0.0060 'International Tables Vol C Tables 4.2.6.8 and 6.1.1.4'

loop_
_geom_angle_atom_site_label_1
_geom_angle_atom_site_label_2
_geom_angle_atom_site_label_3
_geom_angle
_geom_angle_site_symmetry_1
_geom_angle_site_symmetry_3
O1 Co1 O3 133.89(7) . 1_655
O1 Co1 N6 135.80(7) . 2_667
O1 Co1 N1 84.82(7) . .
O1 Co1 N4 88.52(7) . 1_545
O3 Co1 N6 90.31(7) 1_655 2_667
O3 Co1 N1 92.23(7) 1_655 .
O3 Co1 N4 92.83(7) 1_655 1_545
N6 Co1 N1 94.93(7) 2_667 .
N6 Co1 N4 89.41(7) 2_667 1_545
N1 Co1 N4 173.31(7) . 1_545
C16 O1 Co1 106.34(14) . .
C23 O3 Co1 102.07(15) . 1_455
C11 N6 Co1 120.31(14) . 2_667
C10 N6 Co1 133.50(16) . 2_667
C10 N6 C11 105.61(19) . .
C25 O5 C24 119.38(18) . .
C1 N2 C4 127.20(18) . .
C1 N2 C3 106.31(18) . .
C3 N2 C4 126.47(18) . .
C31 O6 H6 115(3) . .
C2 N1 Co1 123.57(15) . .
C1 N1 Co1 129.28(15) . .
C1 N1 C2 105.91(18) . .
C15 N4 Co1 130.56(16) . 1_565
C15 N4 C14 105.21(19) . .
C14 N4 Co1 124.23(16) . 1_565
C12 N5 C8 125.43(19) . .
C10 N5 C8 127.7(2) . .
C10 N5 C12 106.81(19) . .
C15 N3 C6 125.62(19) . .
C15 N3 C13 106.78(19) . .
C13 N3 C6 127.4(2) . .
C20 C21 C23 120.1(2) . .
C22 C21 C20 119.9(2) . .
C22 C21 C23 119.97(19) . .
C21 C20 H20 119.7 . .
C19 C20 C21 120.6(2) . .
C19 C20 H20 119.7 . .
O1 C16 C17 117.0(2) . .
O2 C16 O1 122.0(2) . .
O2 C16 C17 120.9(2) . .
C22 C17 C16 121.9(2) . .
C18 C17 C16 118.6(2) . .
C18 C17 C22 119.5(2) . .
N1 C2 H2 125.0 . .
C3 C2 N1 110.0(2) . .
C3 C2 H2 125.0 . .
C0AA C4 N2 120.35(18) . .
C5 C4 N2 118.88(19) . .
C5 C4 C0AA 120.7(2) . .
C4 C0AA H0AA 120.7 . .
C8 C0AA C4 118.60(19) . .
C8 C0AA H0AA 120.7 . .
C0AA C8 N5 119.87(19) . .
C0AA C8 C7 122.0(2) . .
C7 C8 N5 118.11(19) . .
C25 C26 H26 120.9 . .
C25 C26 C27 118.2(2) . .
C27 C26 H26 120.9 . .
C21 C22 C17 119.8(2) . .
C21 C22 H22 120.1 . .
C17 C22 H22 120.1 . .
C5 C6 N3 118.5(2) . .
C7 C6 N3 119.58(19) . .
C7 C6 C5 121.9(2) . .
C4 C5 C6 119.0(2) . .
C4 C5 H5 120.5 . .
C6 C5 H5 120.5 . .
C20 C19 C18 118.8(2) . .
C20 C19 C24 122.3(2) . .
C18 C19 C24 118.9(2) . .
N2 C1 H1 124.2 . .
N1 C1 N2 111.62(19) . .
N1 C1 H1 124.2 . .
C27 C28 C29 118.8(2) . .
C27 C28 C31 120.5(2) . .
C29 C28 C31 120.7(2) . .
N6 C11 H11 125.0 . .
C12 C11 N6 109.9(2) . .
C12 C11 H11 125.0 . .
N4 C15 N3 111.5(2) . .
N4 C15 H15 124.3 . .
N3 C15 H15 124.3 . .
O3 C23 C21 118.1(2) . .
O4 C23 O3 122.8(2) . .
O4 C23 C21 119.1(2) . .
C17 C18 C19 121.3(2) . .
C17 C18 H18 119.3 . .
C19 C18 H18 119.3 . .
C8 C7 H7 121.1 . .
C6 C7 C8 117.8(2) . .
C6 C7 H7 121.1 . .
O5 C25 C26 125.3(2) . .
O5 C25 C30 114.0(2) . .
C26 C25 C30 120.7(2) . .
N5 C12 H12 126.9 . .
C11 C12 N5 106.2(2) . .
C11 C12 H12 126.9 . .
N6 C10 N5 111.4(2) . .
N6 C10 H10 124.3 . .
N5 C10 H10 124.3 . .
C26 C27 H27 119.1 . .
C28 C27 C26 121.8(2) . .
C28 C27 H27 119.1 . .
N2 C3 H3 126.9 . .
C2 C3 N2 106.13(19) . .
C2 C3 H3 126.9 . .
C28 C29 H29 119.9 . .
C30 C29 C28 120.2(2) . .
C30 C29 H29 119.9 . .
O5 C24 C19 105.76(19) . .
O5 C24 H24A 110.6 . .
O5 C24 H24B 110.6 . .
C19 C24 H24A 110.6 . .
C19 C24 H24B 110.6 . .
H24A C24 H24B 108.7 . .
N3 C13 H13 127.1 . .
C14 C13 N3 105.8(2) . .
C14 C13 H13 127.1 . .
O6 C31 C28 113.5(2) . .
O7 C31 O6 121.2(4) . .
O7 C31 C28 122.3(4) . .
O8 C31 O6 121.0(4) . .
O8 C31 C28 120.6(4) . .
N4 C14 H14 124.7 . .
C13 C14 N4 110.7(2) . .
C13 C14 H14 124.6 . .
C25 C30 H30 119.9 . .
C29 C30 C25 120.2(2) . .
C29 C30 H30 119.9 . .
H39A C39 H39B 108.4 . .
C38 C39 H39A 110.1 . .
C38 C39 H39B 110.1 . .
C38 C39 C40 108.0 . .
C40 C39 H39A 110.1 . .
C40 C39 H39B 110.1 . .
C39 C38 H38A 110.1 . .
C39 C38 H38B 110.1 . .
C39 C38 N37 108.0 . .
H38A C38 H38B 108.4 . .
N37 C38 H38A 110.1 . .
N37 C38 H38B 110.1 . .
C38 N37 C01D 108.0 . .
C9 N37 C38 127.7(6) . .
C9 N37 C01D 124.3(6) . .
C40 C01D N37 108.0 . .
O41 C01D N37 119.0(6) . .
O41 C01D C40 133.0(6) . .
C39 C40 C01D 108.0 . .
C39 C40 H40A 110.1 . .
C39 C40 H40B 110.1 . .
C01D C40 H40A 110.1 . .
C01D C40 H40B 110.1 . .
H40A C40 H40B 108.4 . .
N37 C9 H9A 109.5 . .
N37 C9 H9B 109.5 . .
N37 C9 H9C 109.5 . .
H9A C9 H9B 109.5 . .
H9A C9 H9C 109.5 . .
H9B C9 H9C 109.5 . .
H11A O11 H11B 109.5 . .
H36A C36 H36B 109.5 . .
H36A C36 H36C 109.5 . .
H36B C36 H36C 109.5 . .
N0AA C36 H36A 109.5 . .
N0AA C36 H36B 109.5 . .
N0AA C36 H36C 109.5 . .
C36 N0AA C32 124.0(7) . .
C36 N0AA C35 128.0(7) . .
C35 N0AA C32 108.0 . .
N0AA C32 C33 108.0 . .
O10 C32 N0AA 119.4(7) . .
O10 C32 C33 132.6(7) . .
C32 C33 H33A 110.1 . .
C32 C33 H33B 110.1 . .
H33A C33 H33B 108.4 . .
C34 C33 C32 108.0 . .
C34 C33 H33A 110.1 . .
C34 C33 H33B 110.1 . .
C33 C34 H34A 110.1 . .
C33 C34 H34B 110.1 . .
H34A C34 H34B 108.4 . .
C35 C34 C33 108.0 . .
C35 C34 H34A 110.1 . .
C35 C34 H34B 110.1 . .
N0AA C35 C34 108.0 . .
N0AA C35 H35A 110.1 . .
N0AA C35 H35B 110.1 . .
C34 C35 H35A 110.1 . .
C34 C35 H35B 110.1 . .
H35A C35 H35B 108.4 . .

loop_
_geom_bond_atom_site_label_1
_geom_bond_atom_site_label_2
_geom_bond_distance
_geom_bond_site_symmetry_2
Co1 O1 2.0686(16) .
Co1 O3 2.0917(17) 1_655
Co1 N6 2.1127(18) 2_667
Co1 N1 2.1185(17) .
Co1 N4 2.1207(18) 1_545
O1 C16 1.261(3) .
O3 Co1 2.0917(17) 1_455
O3 C23 1.258(3) .
O2 C16 1.251(3) .
N6 Co1 2.1127(18) 2_667
N6 C11 1.382(3) .
N6 C10 1.314(3) .
O5 C25 1.367(3) .
O5 C24 1.430(3) .
N2 C4 1.424(3) .
N2 C1 1.360(3) .
N2 C3 1.387(3) .
O4 C23 1.251(3) .
O6 C31 1.297(3) .
O6 H6 0.871(19) .
N1 C2 1.377(3) .
N1 C1 1.308(3) .
N4 Co1 2.1206(18) 1_565
N4 C15 1.314(3) .
N4 C14 1.364(3) .
N5 C8 1.433(3) .
N5 C12 1.380(3) .
N5 C10 1.352(3) .
N3 C6 1.428(3) .
N3 C15 1.355(3) .
N3 C13 1.369(3) .
C21 C20 1.394(3) .
C21 C22 1.391(3) .
C21 C23 1.504(3) .
C20 H20 0.9400 .
C20 C19 1.387(3) .
C16 C17 1.505(3) .
C17 C22 1.392(3) .
C17 C18 1.387(3) .
C2 H2 0.9400 .
C2 C3 1.350(3) .
C4 C0AA 1.391(3) .
C4 C5 1.383(3) .
C0AA H0AA 0.9400 .
C0AA C8 1.381(3) .
C8 C7 1.390(3) .
C26 H26 0.9400 .
C26 C25 1.383(3) .
C26 C27 1.390(3) .
C22 H22 0.9400 .
C6 C5 1.386(3) .
C6 C7 1.379(3) .
C5 H5 0.9400 .
C19 C18 1.390(3) .
C19 C24 1.505(3) .
C1 H1 0.9400 .
C28 C27 1.384(4) .
C28 C29 1.389(4) .
C28 C31 1.489(3) .
C11 H11 0.9400 .
C11 C12 1.345(3) .
C15 H15 0.9400 .
C18 H18 0.9400 .
C7 H7 0.9400 .
C25 C30 1.389(4) .
C12 H12 0.9400 .
C10 H10 0.9400 .
C27 H27 0.9400 .
C3 H3 0.9400 .
C29 H29 0.9400 .
C29 C30 1.376(4) .
C24 H24A 0.9800 .
C24 H24B 0.9800 .
C13 H13 0.9400 .
C13 C14 1.351(4) .
C31 O7 1.283(6) .
C31 O8 1.210(6) .
C14 H14 0.9400 .
C30 H30 0.9400 .
C39 H39A 0.9800 .
C39 H39B 0.9800 .
C39 C38 1.4200 .
C39 C40 1.4200 .
C38 H38A 0.9800 .
C38 H38B 0.9800 .
C38 N37 1.4200 .
N37 C01D 1.4200 .
N37 C9 1.397(12) .
C01D C40 1.4200 .
C01D O41 1.254(7) .
C40 H40A 0.9800 .
C40 H40B 0.9800 .
C9 H9A 0.9700 .
C9 H9B 0.9700 .
C9 H9C 0.9700 .
O11 H11A 0.8601 .
O11 H11B 0.8602 .
C36 H36A 0.9700 .
C36 H36B 0.9700 .
C36 H36C 0.9700 .
C36 N0AA 1.404(11) .
N0AA C32 1.4200 .
N0AA C35 1.4200 .
C32 C33 1.4200 .
C32 O10 1.226(9) .
C33 H33A 0.9800 .
C33 H33B 0.9800 .
C33 C34 1.4200 .
C34 H34A 0.9800 .
C34 H34B 0.9800 .
C34 C35 1.4200 .
C35 H35A 0.9800 .
C35 H35B 0.9800 .
